data_4316810
loop_
_publ_author_name
'Eva G\'omez'
'Miguel \'Angel Huertos'
'Julio P\'erez'
'Luc\'ia Riera'
'Amador Men\'endez-Vel\'azquez'

_publ_contact_author
;    LUCIA RIERA
     Instituto de Ciencia de Materiales de Aragon (ICMA) 
     Universidad de Zaragoza-CSIC
     C/ Pedro Cerbuva, 12
     50009 Zaragoza  
     SPAIN
;
_publ_contact_author_email riera@unizar.es
_publ_contact_author_fax +34-85-103446
_publ_contact_author_phone +34-85-102985
_publ_section_title
;
 Organometallic Complexes with Terminal Imidazolato Ligands and Their Use
 as Metalloligands
;
_journal_name_full 'Inorganic Chemistry'
_journal_page_first 9527
_journal_page_last 9534
_journal_paper_doi 10.1021/ic1012395
_journal_volume 49
_journal_year 2010
_chemical_formula_sum 'C16 H11 N4 O3 Re'
_chemical_formula_weight 493.49
_chemical_name_systematic
;
 ?
;
_space_group_IT_number 2
_symmetry_cell_setting triclinic
_symmetry_space_group_name_Hall '-P 1'
_symmetry_space_group_name_H-M 'P -1'
_atom_sites_solution_hydrogens geom
_atom_sites_solution_primary direct
_atom_sites_solution_secondary difmap
_audit_creation_method SHELXL-97
_cell_angle_alpha 91.41
_cell_angle_beta 100.55
_cell_angle_gamma 91.31
_cell_formula_units_Z 2
_cell_length_a 7.780
_cell_length_b 7.940
_cell_length_c 12.646
_cell_measurement_temperature 293(2)
_cell_volume 767.448
_computing_structure_refinement 'SHELXL-97 (Sheldrick, 1997)'
_diffrn_ambient_temperature 293(2)
_diffrn_measured_fraction_theta_full 1.117
_diffrn_measured_fraction_theta_max 0.917
_diffrn_radiation_monochromator graphite
_diffrn_radiation_source 'fine-focus sealed tube'
_diffrn_radiation_type MoK\a
_diffrn_radiation_wavelength 0.71073
_diffrn_reflns_av_R_equivalents 0.0409
_diffrn_reflns_av_sigmaI/netI 0.0654
_diffrn_reflns_limit_h_max 11
_diffrn_reflns_limit_h_min -11
_diffrn_reflns_limit_k_max 11
_diffrn_reflns_limit_k_min -11
_diffrn_reflns_limit_l_max 18
_diffrn_reflns_limit_l_min -18
_diffrn_reflns_number 12228
_diffrn_reflns_theta_full 32.12
_diffrn_reflns_theta_max 32.12
_diffrn_reflns_theta_min 2.57
_exptl_absorpt_coefficient_mu 7.940
_exptl_absorpt_correction_type none
_exptl_crystal_colour yellow
_exptl_crystal_density_diffrn 2.136
_exptl_crystal_density_method 'not measured'
_exptl_crystal_F_000 468
_exptl_crystal_size_max 0.120
_exptl_crystal_size_mid 0.115
_exptl_crystal_size_min 0.101
_refine_diff_density_max 3.400
_refine_diff_density_min -1.119
_refine_diff_density_rms 0.213
_refine_ls_extinction_method none
_refine_ls_goodness_of_fit_ref 0.997
_refine_ls_hydrogen_treatment none
_refine_ls_matrix_type full
_refine_ls_number_parameters 217
_refine_ls_number_reflns 4938
_refine_ls_number_restraints 0
_refine_ls_restrained_S_all 0.997
_refine_ls_R_factor_all 0.0405
_refine_ls_R_factor_gt 0.0291
_refine_ls_shift/su_max 0.001
_refine_ls_shift/su_mean 0.000
_refine_ls_structure_factor_coef Fsqd
_refine_ls_weighting_details 'calc w=1/[\s^2^(Fo^2^)+(0.0269P)^2^+0.0000P] where P=(Fo^2^+2Fc^2^)/3'
_refine_ls_weighting_scheme calc
_refine_ls_wR_factor_gt 0.0564
_refine_ls_wR_factor_ref 0.0614
_reflns_number_gt 3907
_reflns_number_total 4938
_reflns_threshold_expression >2sigma(I)
_cod_data_source_file ic1012395_si_004_2.cif
_cod_data_source_block Compound_3_(EV0602)
_cod_original_cell_volume 767.4
_cod_database_code 4316810

loop_
_symmetry_equiv_pos_as_xyz
'x, y, z'
'-x, -y, -z'

loop_
_atom_site_label
_atom_site_type_symbol
_atom_site_fract_x
_atom_site_fract_y
_atom_site_fract_z
_atom_site_U_iso_or_equiv
_atom_site_adp_type
_atom_site_occupancy
_atom_site_symmetry_multiplicity
_atom_site_calc_flag
_atom_site_refinement_flags
_atom_site_disorder_assembly
_atom_site_disorder_group
Re1 Re 0.099045(19) 0.314288(18) 0.337215(13) 0.01879(5) Uani 1 1 d . . .
C12 C 0.2442(5) 0.4536(5) 0.4468(3) 0.0230(8) Uani 1 1 d . . .
O10 O -0.0799(4) 0.1697(4) 0.5155(3) 0.0353(7) Uani 1 1 d . . .
N4 N -0.0443(4) 0.1457(4) 0.2123(3) 0.0211(7) Uani 1 1 d . . .
N1 N 0.2249(4) 0.4014(4) 0.2094(3) 0.0193(7) Uani 1 1 d . . .
O12 O 0.3275(4) 0.5382(4) 0.5132(3) 0.0357(8) Uani 1 1 d . . .
N3 N 0.2625(4) 0.4972(4) 0.0479(3) 0.0250(7) Uani 1 1 d . . .
O11 O -0.1566(4) 0.6054(4) 0.3019(3) 0.0359(7) Uani 1 1 d . . .
C11 C -0.0602(5) 0.4950(5) 0.3186(3) 0.0247(9) Uani 1 1 d . . .
C42 C -0.2858(6) 0.0697(6) 0.0735(4) 0.0379(11) Uani 1 1 d . . .
H42 H -0.3918 0.0985 0.0318 0.046 Uiso 1 1 calc R . .
C45 C 0.0315(5) -0.0009(4) 0.1920(3) 0.0196(8) Uani 1 1 d . . .
C10 C -0.0141(5) 0.2229(5) 0.4487(3) 0.0235(8) Uani 1 1 d . . .
N5 N 0.2701(4) 0.1038(4) 0.3277(3) 0.0204(7) Uani 1 1 d . . .
C46 C 0.2113(5) -0.0215(5) 0.2540(3) 0.0211(8) Uani 1 1 d . . .
C50 C 0.4382(5) 0.0998(5) 0.3807(3) 0.0263(9) Uani 1 1 d . . .
H31 H 0.4804 0.1856 0.4307 0.032 Uiso 1 1 calc R . .
C5 C 0.4234(5) 0.4810(5) 0.1144(4) 0.0276(9) Uani 1 1 d . . .
H2 H 0.5307 0.5055 0.0950 0.033 Uiso 1 1 calc R . .
C41 C -0.1999(5) 0.1794(5) 0.1532(4) 0.0301(10) Uani 1 1 d . . .
H41 H -0.2521 0.2801 0.1664 0.036 Uiso 1 1 calc R . .
C43 C -0.2122(6) -0.0845(5) 0.0559(4) 0.0374(11) Uani 1 1 d . . .
H43 H -0.2703 -0.1624 0.0048 0.045 Uiso 1 1 calc R . .
C44 C -0.0521(5) -0.1185(5) 0.1157(4) 0.0302(10) Uani 1 1 d . . .
H44 H 0.0004 -0.2202 0.1052 0.036 Uiso 1 1 calc R . .
C4 C 0.4024(5) 0.4241(5) 0.2118(3) 0.0228(8) Uani 1 1 d . . .
H3 H 0.4914 0.4040 0.2697 0.027 Uiso 1 1 calc R . .
C2 C 0.1503(5) 0.4471(5) 0.1093(3) 0.0222(8) Uani 1 1 d . . .
H1 H 0.0299 0.4437 0.0853 0.027 Uiso 1 1 calc R . .
C48 C 0.4868(6) -0.1559(6) 0.2895(4) 0.0333(10) Uani 1 1 d . . .
H33 H 0.5589 -0.2437 0.2779 0.040 Uiso 1 1 calc R . .
C47 C 0.3167(5) -0.1520(5) 0.2338(4) 0.0291(9) Uani 1 1 d . . .
H34 H 0.2734 -0.2365 0.1831 0.035 Uiso 1 1 calc R . .
C49 C 0.5475(5) -0.0260(5) 0.3630(4) 0.0291(9) Uani 1 1 d . . .
H32 H 0.6623 -0.0244 0.4002 0.035 Uiso 1 1 calc R . .

loop_
_atom_site_aniso_label
_atom_site_aniso_U_11
_atom_site_aniso_U_22
_atom_site_aniso_U_33
_atom_site_aniso_U_23
_atom_site_aniso_U_13
_atom_site_aniso_U_12
Re1 0.01762(8) 0.01753(8) 0.02130(8) -0.00330(5) 0.00425(5) 0.00111(5)
C12 0.0217(19) 0.0246(19) 0.025(2) -0.0008(16) 0.0101(17) 0.0050(16)
O10 0.0396(18) 0.0326(17) 0.0385(19) 0.0009(14) 0.0204(16) -0.0025(14)
N4 0.0163(15) 0.0184(15) 0.0278(18) -0.0012(13) 0.0016(14) 0.0036(12)
N1 0.0171(15) 0.0192(15) 0.0216(17) -0.0014(12) 0.0036(13) 0.0027(12)
O12 0.0250(15) 0.0430(18) 0.0364(18) -0.0200(15) 0.0017(14) -0.0008(14)
N3 0.0255(18) 0.0278(18) 0.0220(17) -0.0019(14) 0.0051(14) 0.0018(14)
O11 0.0307(16) 0.0342(17) 0.0428(19) 0.0000(14) 0.0049(15) 0.0151(14)
C11 0.027(2) 0.024(2) 0.024(2) -0.0015(16) 0.0075(17) -0.0039(17)
C42 0.022(2) 0.031(2) 0.055(3) -0.012(2) -0.006(2) 0.0009(18)
C45 0.0195(18) 0.0168(17) 0.023(2) -0.0007(14) 0.0052(15) -0.0012(14)
C10 0.0204(19) 0.0200(18) 0.029(2) -0.0065(16) 0.0011(17) 0.0024(15)
N5 0.0179(15) 0.0190(15) 0.0233(17) -0.0009(13) 0.0016(13) 0.0001(13)
C46 0.0219(19) 0.0191(18) 0.022(2) -0.0007(15) 0.0034(16) 0.0004(15)
C50 0.025(2) 0.0229(19) 0.030(2) 0.0006(16) 0.0009(18) 0.0048(17)
C5 0.024(2) 0.029(2) 0.033(2) -0.0012(17) 0.0131(18) -0.0004(17)
C41 0.0170(19) 0.025(2) 0.045(3) -0.0053(18) -0.0047(19) 0.0056(16)
C43 0.030(2) 0.026(2) 0.052(3) -0.014(2) -0.003(2) 0.0010(19)
C44 0.027(2) 0.024(2) 0.035(2) -0.0093(17) -0.0057(19) 0.0038(17)
C4 0.0199(19) 0.0242(19) 0.025(2) 0.0007(15) 0.0057(16) 0.0026(16)
C2 0.0192(18) 0.0231(19) 0.025(2) -0.0019(15) 0.0059(16) 0.0040(15)
C48 0.029(2) 0.029(2) 0.040(3) -0.0071(19) 0.000(2) 0.0117(18)
C47 0.026(2) 0.0196(19) 0.037(2) -0.0116(17) -0.0058(18) 0.0047(16)
C49 0.020(2) 0.032(2) 0.032(2) 0.0010(18) -0.0045(17) 0.0050(17)

loop_
_atom_type_symbol
_atom_type_description
_atom_type_scat_dispersion_real
_atom_type_scat_dispersion_imag
_atom_type_scat_source
C C 0.0033 0.0016 'International Tables Vol C Tables 4.2.6.8 and 6.1.1.4'
H H 0.0000 0.0000 'International Tables Vol C Tables 4.2.6.8 and 6.1.1.4'
N N 0.0061 0.0033 'International Tables Vol C Tables 4.2.6.8 and 6.1.1.4'
O O 0.0106 0.0060 'International Tables Vol C Tables 4.2.6.8 and 6.1.1.4'
Re Re -1.0185 7.2310 'International Tables Vol C Tables 4.2.6.8 and 6.1.1.4'

loop_
_geom_angle_atom_site_label_1
_geom_angle_atom_site_label_2
_geom_angle_atom_site_label_3
_geom_angle
_geom_angle_site_symmetry_1
_geom_angle_site_symmetry_3
_geom_angle_publ_flag
C11 Re1 C12 87.25(16) . . ?
C11 Re1 C10 90.71(16) . . ?
C12 Re1 C10 88.24(16) . . ?
C11 Re1 N1 91.64(15) . . ?
C12 Re1 N1 94.20(14) . . ?
C10 Re1 N1 176.69(13) . . ?
C11 Re1 N4 97.32(14) . . ?
C12 Re1 N4 175.03(13) . . ?
C10 Re1 N4 93.64(14) . . ?
N1 Re1 N4 83.76(12) . . ?
C11 Re1 N5 169.91(14) . . ?
C12 Re1 N5 100.37(14) . . ?
C10 Re1 N5 96.08(14) . . ?
N1 Re1 N5 81.29(12) . . ?
N4 Re1 N5 74.87(11) . . ?
O12 C12 Re1 178.3(3) . . ?
C41 N4 C45 118.5(3) . . ?
C41 N4 Re1 124.0(3) . . ?
C45 N4 Re1 117.5(2) . . ?
C2 N1 C4 104.0(3) . . ?
C2 N1 Re1 128.6(2) . . ?
C4 N1 Re1 127.4(3) . . ?
C2 N3 C5 103.0(3) . . ?
O11 C11 Re1 176.6(4) . . ?
C41 C42 C43 119.4(4) . . ?
C41 C42 H42 120.3 . . ?
C43 C42 H42 120.3 . . ?
N4 C45 C44 121.6(4) . . ?
N4 C45 C46 115.1(3) . . ?
C44 C45 C46 123.2(3) . . ?
O10 C10 Re1 179.3(3) . . ?
C50 N5 C46 118.0(3) . . ?
C50 N5 Re1 124.2(3) . . ?
C46 N5 Re1 117.3(3) . . ?
N5 C46 C47 121.8(4) . . ?
N5 C46 C45 115.1(3) . . ?
C47 C46 C45 123.0(3) . . ?
N5 C50 C49 122.3(4) . . ?
N5 C50 H31 118.9 . . ?
C49 C50 H31 118.9 . . ?
C4 C5 N3 110.5(3) . . ?
C4 C5 H2 124.8 . . ?
N3 C5 H2 124.8 . . ?
N4 C41 C42 122.2(4) . . ?
N4 C41 H41 118.9 . . ?
C42 C41 H41 118.9 . . ?
C44 C43 C42 118.4(4) . . ?
C44 C43 H43 120.8 . . ?
C42 C43 H43 120.8 . . ?
C43 C44 C45 119.8(4) . . ?
C43 C44 H44 120.1 . . ?
C45 C44 H44 120.1 . . ?
C5 C4 N1 107.6(4) . . ?
C5 C4 H3 126.2 . . ?
N1 C4 H3 126.2 . . ?
N3 C2 N1 114.9(3) . . ?
N3 C2 H1 122.6 . . ?
N1 C2 H1 122.6 . . ?
C47 C48 C49 118.5(4) . . ?
C47 C48 H33 120.8 . . ?
C49 C48 H33 120.8 . . ?
C48 C47 C46 119.6(4) . . ?
C48 C47 H34 120.2 . . ?
C46 C47 H34 120.2 . . ?
C50 C49 C48 119.8(4) . . ?
C50 C49 H32 120.1 . . ?
C48 C49 H32 120.1 . . ?

loop_
_geom_bond_atom_site_label_1
_geom_bond_atom_site_label_2
_geom_bond_distance
_geom_bond_site_symmetry_2
_geom_bond_publ_flag
Re1 C11 1.908(4) . ?
Re1 C12 1.927(4) . ?
Re1 C10 1.940(4) . ?
Re1 N1 2.157(3) . ?
Re1 N4 2.171(3) . ?
Re1 N5 2.175(3) . ?
C12 O12 1.153(5) . ?
O10 C10 1.149(5) . ?
N4 C41 1.337(5) . ?
N4 C45 1.357(5) . ?
N1 C2 1.355(5) . ?
N1 C4 1.383(5) . ?
N3 C2 1.330(5) . ?
N3 C5 1.384(5) . ?
O11 C11 1.164(5) . ?
C42 C41 1.380(6) . ?
C42 C43 1.393(6) . ?
C42 H42 0.9300 . ?
C45 C44 1.387(5) . ?
C45 C46 1.487(5) . ?
N5 C50 1.357(5) . ?
N5 C46 1.359(5) . ?
C46 C47 1.383(5) . ?
C50 C49 1.367(6) . ?
C50 H31 0.9300 . ?
C5 C4 1.359(6) . ?
C5 H2 0.9300 . ?
C41 H41 0.9300 . ?
C43 C44 1.370(6) . ?
C43 H43 0.9300 . ?
C44 H44 0.9300 . ?
C4 H3 0.9300 . ?
C2 H1 0.9300 . ?
C48 C47 1.382(6) . ?
C48 C49 1.386(6) . ?
C48 H33 0.9300 . ?
C47 H34 0.9300 . ?
C49 H32 0.9300 . ?

loop_
_geom_torsion_atom_site_label_1
_geom_torsion_atom_site_label_2
_geom_torsion_atom_site_label_3
_geom_torsion_atom_site_label_4
_geom_torsion
_geom_torsion_site_symmetry_1
_geom_torsion_site_symmetry_2
_geom_torsion_site_symmetry_3
_geom_torsion_site_symmetry_4
_geom_torsion_publ_flag
C11 Re1 N4 C41 -2.9(4) . . . . ?
C10 Re1 N4 C41 88.3(4) . . . . ?
N1 Re1 N4 C41 -93.8(3) . . . . ?
N5 Re1 N4 C41 -176.4(4) . . . . ?
C11 Re1 N4 C45 175.6(3) . . . . ?
C10 Re1 N4 C45 -93.2(3) . . . . ?
N1 Re1 N4 C45 84.8(3) . . . . ?
N5 Re1 N4 C45 2.1(3) . . . . ?
C11 Re1 N1 C2 -48.2(3) . . . . ?
C12 Re1 N1 C2 -135.6(3) . . . . ?
N4 Re1 N1 C2 49.0(3) . . . . ?
N5 Re1 N1 C2 124.6(3) . . . . ?
C11 Re1 N1 C4 131.5(3) . . . . ?
C12 Re1 N1 C4 44.1(3) . . . . ?
N4 Re1 N1 C4 -131.4(3) . . . . ?
N5 Re1 N1 C4 -55.8(3) . . . . ?
C41 N4 C45 C44 -3.1(6) . . . . ?
Re1 N4 C45 C44 178.3(3) . . . . ?
C41 N4 C45 C46 174.5(4) . . . . ?
Re1 N4 C45 C46 -4.1(4) . . . . ?
C11 Re1 N5 C50 132.1(7) . . . . ?
C12 Re1 N5 C50 -6.6(3) . . . . ?
C10 Re1 N5 C50 -95.9(3) . . . . ?
N1 Re1 N5 C50 86.1(3) . . . . ?
N4 Re1 N5 C50 172.0(3) . . . . ?
C11 Re1 N5 C46 -39.5(9) . . . . ?
C12 Re1 N5 C46 -178.2(3) . . . . ?
C10 Re1 N5 C46 92.5(3) . . . . ?
N1 Re1 N5 C46 -85.4(3) . . . . ?
N4 Re1 N5 C46 0.4(3) . . . . ?
C50 N5 C46 C47 1.1(6) . . . . ?
Re1 N5 C46 C47 173.2(3) . . . . ?
C50 N5 C46 C45 -174.7(3) . . . . ?
Re1 N5 C46 C45 -2.6(4) . . . . ?
N4 C45 C46 N5 4.4(5) . . . . ?
C44 C45 C46 N5 -178.0(4) . . . . ?
N4 C45 C46 C47 -171.4(4) . . . . ?
C44 C45 C46 C47 6.2(6) . . . . ?
C46 N5 C50 C49 -0.8(6) . . . . ?
Re1 N5 C50 C49 -172.3(3) . . . . ?
C2 N3 C5 C4 -0.5(4) . . . . ?
C45 N4 C41 C42 0.5(6) . . . . ?
Re1 N4 C41 C42 179.1(4) . . . . ?
C43 C42 C41 N4 2.5(7) . . . . ?
C41 C42 C43 C44 -2.9(7) . . . . ?
C42 C43 C44 C45 0.5(7) . . . . ?
N4 C45 C44 C43 2.6(7) . . . . ?
C46 C45 C44 C43 -174.8(4) . . . . ?
N3 C5 C4 N1 0.4(4) . . . . ?
C2 N1 C4 C5 -0.1(4) . . . . ?
Re1 N1 C4 C5 -179.8(2) . . . . ?
C5 N3 C2 N1 0.5(4) . . . . ?
C4 N1 C2 N3 -0.3(4) . . . . ?
Re1 N1 C2 N3 179.4(2) . . . . ?
C49 C48 C47 C46 -1.1(7) . . . . ?
N5 C46 C47 C48 -0.2(7) . . . . ?
C45 C46 C47 C48 175.3(4) . . . . ?
N5 C50 C49 C48 -0.6(7) . . . . ?
C47 C48 C49 C50 1.5(7) . . . . ?
